data_1561058
loop_
_publ_author_name
'Stolze, Karoline'
'Kong, Tai'
'von Rohr, Fabian O.'
'Cava, Robert J.'

_publ_section_title
;
 Crystal structure and anisotropic magnetic properties of CaCo4(TeO3)4Cl2
;
_journal_name_full 'Journal of Solid State Chemistry'
_journal_page_first 141
_journal_page_last 147
_journal_paper_doi 10.1016/j.jssc.2018.04.013
_journal_volume 263
_journal_year 2018
_chemical_formula_moiety 'Ca Co4 Te4 O12 Cl2'
_chemical_formula_sum 'Ca Cl2 Co4 O12 Te4'
_chemical_formula_weight 1049.10
_chemical_name_systematic 'Calcium cobalt tellurite chloride'
_space_group_crystal_system monoclinic
_space_group_IT_number 15
_space_group_name_Hall '-C 2yc'
_space_group_name_H-M_alt 'C 1 2/c 1'
_atom_sites_solution_hydrogens .
_cell_angle_alpha 90
_cell_angle_beta 125.091(1)
_cell_angle_gamma 90
_cell_formula_units_Z 4
_cell_length_a 19.8694(5)
_cell_length_b 5.3228(1)
_cell_length_c 16.9647(4)
_cell_measurement_reflns_used 9917
_cell_measurement_temperature 296(1)
_cell_measurement_theta_max 38.82
_cell_measurement_theta_min 2.51
_cell_volume 1468.09(6)
_computing_cell_refinement 'Bruker SAINT'
_computing_data_collection 'Bruker APEX2'
_computing_data_reduction 'Bruker SAINT'
_computing_structure_refinement 'SHELXL-2017/1 (Sheldrick, 2017)'
_computing_structure_solution 'JANA2006, Petricek, Dusek, Palatinus (2013)'
_diffrn_ambient_temperature 296(1)
_diffrn_measured_fraction_theta_full 0.998
_diffrn_measured_fraction_theta_max 0.998
_diffrn_measurement_device_type 'Bruker APEX-II CCD'
_diffrn_measurement_method '\f and \w scans'
_diffrn_radiation_type MoK\a
_diffrn_radiation_wavelength 0.71073
_diffrn_reflns_av_R_equivalents 0.0293
_diffrn_reflns_av_unetI/netI 0.0188
_diffrn_reflns_Laue_measured_fraction_full 0.994
_diffrn_reflns_Laue_measured_fraction_max 0.998
_diffrn_reflns_limit_h_max 32
_diffrn_reflns_limit_h_min -32
_diffrn_reflns_limit_k_max 8
_diffrn_reflns_limit_k_min -8
_diffrn_reflns_limit_l_max 28
_diffrn_reflns_limit_l_min -28
_diffrn_reflns_number 32424
_diffrn_reflns_point_group_measured_fraction_full 0.994
_diffrn_reflns_point_group_measured_fraction_max 0.998
_diffrn_reflns_theta_full 25.242
_diffrn_reflns_theta_max 36.316
_diffrn_reflns_theta_min 4.103
_exptl_absorpt_coefficient_mu 13.001
_exptl_absorpt_correction_T_max 0.7476
_exptl_absorpt_correction_T_min 0.5603
_exptl_absorpt_correction_type multi-scan
_exptl_absorpt_process_details 'SADABS (Bruker, 2014/5)'
_exptl_crystal_colour violet
_exptl_crystal_density_diffrn 4.747
_exptl_crystal_description platelet
_exptl_crystal_F_000 1864
_exptl_crystal_size_max 0.116
_exptl_crystal_size_mid 0.036
_exptl_crystal_size_min 0.022
_refine_diff_density_max 1.230
_refine_diff_density_min -1.117
_refine_diff_density_rms 0.167
_refine_ls_extinction_coef .
_refine_ls_extinction_method none
_refine_ls_goodness_of_fit_ref 1.035
_refine_ls_hydrogen_treatment undef
_refine_ls_matrix_type full
_refine_ls_number_parameters 75
_refine_ls_number_reflns 3557
_refine_ls_number_restraints 0
_refine_ls_restrained_S_all 1.035
_refine_ls_R_factor_all 0.0250
_refine_ls_R_factor_gt 0.0175
_refine_ls_shift/su_max 0.002
_refine_ls_shift/su_mean 0.000
_refine_ls_structure_factor_coef Fsqd
_refine_ls_weighting_details 'w=1/[\s^2^(Fo^2^)+(0.0139P)^2^+3.5625P] where P=(Fo^2^+2Fc^2^)/3'
_refine_ls_weighting_scheme calc
_refine_ls_wR_factor_gt 0.0359
_refine_ls_wR_factor_ref 0.0375
_reflns_Friedel_coverage 0.000
_reflns_Friedel_fraction_full .
_reflns_Friedel_fraction_max .
_reflns_number_gt 3028
_reflns_number_total 3557
_reflns_threshold_expression 'I > 2\s(I)'
_cod_data_source_file JSSC-2018-263-141.cif
_cod_data_source_block CaCo4(TeO3)4Cl2
_cod_original_sg_symbol_H-M 'C 2/c'
_cod_database_code 1561058
_shelx_space_group_comment
;
The symmetry employed for this shelxl refinement is uniquely defined
by the following loop, which should always be used as a source of
symmetry information in preference to the above space-group names.
They are only intended as comments.
;

loop_
_space_group_symop_operation_xyz
'x, y, z'
'-x, y, -z+1/2'
'x+1/2, y+1/2, z'
'-x+1/2, y+1/2, -z+1/2'
'-x, -y, -z'
'x, -y, z-1/2'
'-x+1/2, -y+1/2, -z'
'x+1/2, -y+1/2, z-1/2'

loop_
_atom_site_label
_atom_site_type_symbol
_atom_site_fract_x
_atom_site_fract_y
_atom_site_fract_z
_atom_site_U_iso_or_equiv
_atom_site_adp_type
_atom_site_occupancy
_atom_site_site_symmetry_order
_atom_site_calc_flag
_atom_site_refinement_flags_posn
_atom_site_refinement_flags_adp
_atom_site_refinement_flags_occupancy
_atom_site_disorder_assembly
_atom_site_disorder_group
Te1 Te 0.62377(2) 0.30033(2) 0.13811(2) 0.00970(3) Uani 1 1 d . . . . .
Te2 Te 0.35063(2) 0.70163(2) 0.12035(2) 0.00934(3) Uani 1 1 d . . . . .
Ca1 Ca 0.500000 0.27076(10) 0.250000 0.01111(9) Uani 1 2 d S T P . .
Co1 Co 0.40038(2) 0.21934(5) 0.01166(2) 0.01206(5) Uani 1 1 d . . . . .
Co2 Co 0.50361(2) 0.77563(5) 0.11497(2) 0.01114(5) Uani 1 1 d . . . . .
Cl1 Cl 0.25450(4) 0.31295(12) -0.10725(4) 0.02473(11) Uani 1 1 d . . . . .
O1 O 0.41460(9) -0.0229(3) 0.13450(10) 0.0130(2) Uiso 1 1 d . . . . .
O2 O 0.59248(9) 0.6130(3) 0.25064(11) 0.0158(3) Uiso 1 1 d . . . . .
O3 O 0.40352(9) -0.1334(3) -0.02654(10) 0.0144(3) Uiso 1 1 d . . . . .
O4 O 0.41847(9) 0.4958(3) 0.10184(10) 0.0122(2) Uiso 1 1 d . . . . .
O5 O 0.53819(9) 0.1528(3) 0.13825(10) 0.0131(2) Uiso 1 1 d . . . . .
O6 O 0.42660(9) 0.3938(3) -0.07692(10) 0.0124(2) Uiso 1 1 d . . . . .

loop_
_atom_site_aniso_label
_atom_site_aniso_U_11
_atom_site_aniso_U_22
_atom_site_aniso_U_33
_atom_site_aniso_U_23
_atom_site_aniso_U_13
_atom_site_aniso_U_12
Te1 0.01043(5) 0.00946(5) 0.00889(5) 0.00043(4) 0.00537(4) -0.00012(4)
Te2 0.00853(5) 0.00921(5) 0.00893(5) -0.00010(4) 0.00424(4) -0.00008(4)
Ca1 0.0150(2) 0.0095(2) 0.00770(19) 0.000 0.00585(18) 0.000
Co1 0.01614(12) 0.00903(10) 0.01251(11) -0.00130(9) 0.00911(10) 0.00061(9)
Co2 0.01380(12) 0.00880(10) 0.01238(11) 0.00066(9) 0.00844(10) 0.00096(9)
Cl1 0.0164(2) 0.0293(3) 0.0236(2) -0.0023(2) 0.0087(2) 0.0017(2)

loop_
_atom_type_symbol
_atom_type_description
_atom_type_scat_dispersion_real
_atom_type_scat_dispersion_imag
_atom_type_scat_source
Ca Ca 0.2262 0.3064 'International Tables Vol C Tables 4.2.6.8 and 6.1.1.4'
Co Co 0.3494 0.9721 'International Tables Vol C Tables 4.2.6.8 and 6.1.1.4'
Te Te -0.5308 1.6751 'International Tables Vol C Tables 4.2.6.8 and 6.1.1.4'
O O 0.0106 0.0060 'International Tables Vol C Tables 4.2.6.8 and 6.1.1.4'
Cl Cl 0.1484 0.1585 'International Tables Vol C Tables 4.2.6.8 and 6.1.1.4'

loop_
_geom_angle_atom_site_label_1
_geom_angle_atom_site_label_2
_geom_angle_atom_site_label_3
_geom_angle
_geom_angle_site_symmetry_1
_geom_angle_site_symmetry_3
O3 Te1 O5 93.84(6) 5_655 .
O3 Te1 O6 95.75(6) 5_655 5_665
O5 Te1 O6 99.68(6) . 5_665
O2 Te2 O1 98.06(7) 2_655 1_565
O2 Te2 O4 92.26(6) 2_655 .
O1 Te2 O4 88.79(6) 1_565 .
O2 Te2 Co2 97.09(5) 2_655 .
O1 Te2 Co2 45.58(4) 1_565 .
O4 Te2 Co2 43.21(4) . .
O2 Te2 Ca1 49.30(5) 2_655 .
O1 Te2 Ca1 99.88(5) 1_565 .
O4 Te2 Ca1 43.43(4) . .
Co2 Te2 Ca1 66.312(7) . .
O1 Ca1 O1 94.87(7) 2_655 .
O1 Ca1 O4 73.94(5) 2_655 2_655
O1 Ca1 O4 162.87(5) . 2_655
O1 Ca1 O4 162.87(5) 2_655 .
O1 Ca1 O4 73.94(5) . .
O4 Ca1 O4 119.75(7) 2_655 .
O1 Ca1 O5 65.23(5) 2_655 2_655
O1 Ca1 O5 94.50(5) . 2_655
O4 Ca1 O5 69.19(5) 2_655 2_655
O4 Ca1 O5 127.45(5) . 2_655
O1 Ca1 O5 94.50(5) 2_655 .
O1 Ca1 O5 65.23(5) . .
O4 Ca1 O5 127.45(5) 2_655 .
O4 Ca1 O5 69.18(5) . .
O5 Ca1 O5 150.84(7) 2_655 .
O1 Ca1 O2 130.88(5) 2_655 2_655
O1 Ca1 O2 107.44(5) . 2_655
O4 Ca1 O2 72.60(5) 2_655 2_655
O4 Ca1 O2 65.86(5) . 2_655
O5 Ca1 O2 69.77(5) 2_655 2_655
O5 Ca1 O2 134.51(5) . 2_655
O1 Ca1 O2 107.44(5) 2_655 .
O1 Ca1 O2 130.88(5) . .
O4 Ca1 O2 65.86(5) 2_655 .
O4 Ca1 O2 72.60(5) . .
O5 Ca1 O2 134.51(5) 2_655 .
O5 Ca1 O2 69.77(5) . .
O2 Ca1 O2 90.30(7) 2_655 .
O1 Ca1 Co1 44.13(4) 2_655 2_655
O1 Ca1 Co1 127.36(4) . 2_655
O4 Ca1 Co1 36.34(3) 2_655 2_655
O4 Ca1 Co1 152.60(4) . 2_655
O5 Ca1 Co1 44.44(3) 2_655 2_655
O5 Ca1 Co1 132.27(4) . 2_655
O2 Ca1 Co1 89.31(3) 2_655 2_655
O2 Ca1 Co1 97.34(3) . 2_655
O1 Ca1 Co1 127.36(4) 2_655 .
O1 Ca1 Co1 44.13(4) . .
O4 Ca1 Co1 152.60(4) 2_655 .
O4 Ca1 Co1 36.34(3) . .
O5 Ca1 Co1 132.27(4) 2_655 .
O5 Ca1 Co1 44.44(3) . .
O2 Ca1 Co1 97.34(3) 2_655 .
O2 Ca1 Co1 89.31(3) . .
Co1 Ca1 Co1 170.59(2) 2_655 .
O1 Ca1 Te2 88.00(4) 2_655 2_655
O1 Ca1 Te2 162.53(4) . 2_655
O4 Ca1 Te2 33.14(3) 2_655 2_655
O4 Ca1 Te2 98.94(4) . 2_655
O5 Ca1 Te2 102.32(3) 2_655 2_655
O5 Ca1 Te2 97.39(3) . 2_655
O2 Ca1 Te2 83.13(4) 2_655 2_655
O2 Ca1 Te2 33.01(3) . 2_655
Co1 Ca1 Te2 65.133(6) 2_655 2_655
Co1 Ca1 Te2 122.135(11) . 2_655
O1 Ca1 Te2 162.53(4) 2_655 .
O1 Ca1 Te2 88.00(4) . .
O4 Ca1 Te2 98.94(4) 2_655 .
O4 Ca1 Te2 33.15(3) . .
O5 Ca1 Te2 97.39(3) 2_655 .
O5 Ca1 Te2 102.32(3) . .
O2 Ca1 Te2 33.01(3) 2_655 .
O2 Ca1 Te2 83.13(4) . .
Co1 Ca1 Te2 122.133(11) 2_655 .
Co1 Ca1 Te2 65.134(6) . .
Te2 Ca1 Te2 94.431(14) 2_655 .
O3 Co1 O4 155.98(6) . .
O3 Co1 O6 96.78(6) . .
O4 Co1 O6 102.44(6) . .
O3 Co1 O1 76.08(6) . .
O4 Co1 O1 81.18(5) . .
O6 Co1 O1 161.23(6) . .
O3 Co1 O5 85.25(6) . .
O4 Co1 O5 78.96(5) . .
O6 Co1 O5 94.82(5) . .
O1 Co1 O5 67.57(5) . .
O3 Co1 Cl1 99.60(5) . .
O4 Co1 Cl1 95.02(4) . .
O6 Co1 Cl1 89.04(4) . .
O1 Co1 Cl1 109.12(4) . .
O5 Co1 Cl1 173.42(4) . .
O3 Co1 Co2 45.64(4) . 1_545
O4 Co1 Co2 112.10(4) . 1_545
O6 Co1 Co2 114.23(4) . 1_545
O1 Co1 Co2 48.68(4) . 1_545
O5 Co1 Co2 44.54(4) . 1_545
Cl1 Co1 Co2 137.81(2) . 1_545
O3 Co1 Ca1 111.25(4) . .
O4 Co1 Ca1 44.98(4) . .
O6 Co1 Ca1 128.37(4) . .
O1 Co1 Ca1 43.78(4) . .
O5 Co1 Ca1 48.27(4) . .
Cl1 Co1 Ca1 125.318(18) . .
Co2 Co1 Ca1 67.718(11) 1_545 .
O6 Co2 O5 105.96(6) 5_665 1_565
O6 Co2 O3 96.23(6) 5_665 1_565
O5 Co2 O3 89.25(6) 1_565 1_565
O6 Co2 O2 82.52(6) 5_665 .
O5 Co2 O2 102.09(6) 1_565 .
O3 Co2 O2 168.51(6) 1_565 .
O6 Co2 O4 107.18(6) 5_665 .
O5 Co2 O4 146.52(6) 1_565 .
O3 Co2 O4 82.62(6) 1_565 .
O2 Co2 O4 86.83(6) . .
O6 Co2 O1 171.81(6) 5_665 1_565
O5 Co2 O1 73.40(6) 1_565 1_565
O3 Co2 O1 75.64(5) 1_565 1_565
O2 Co2 O1 105.64(6) . 1_565
O4 Co2 O1 73.12(5) . 1_565
O6 Co2 Co1 122.07(4) 5_665 1_565
O5 Co2 Co1 51.91(4) 1_565 1_565
O3 Co2 Co1 42.57(4) 1_565 1_565
O2 Co2 Co1 146.28(4) . 1_565
O4 Co2 Co1 104.71(4) . 1_565
O1 Co2 Co1 50.92(4) 1_565 1_565
O6 Co2 Te2 143.41(4) 5_665 .
O5 Co2 Te2 109.68(4) 1_565 .
O3 Co2 Te2 76.44(4) 1_565 .
O2 Co2 Te2 97.72(4) . .
O4 Co2 Te2 36.84(4) . .
O1 Co2 Te2 36.28(4) 1_565 .
Co1 Co2 Te2 76.248(9) 1_565 .
O6 Co2 Ca1 143.79(4) 5_665 1_565
O5 Co2 Ca1 44.23(4) 1_565 1_565
O3 Co2 Ca1 102.12(4) 1_565 1_565
O2 Co2 Ca1 85.12(4) . 1_565
O4 Co2 Ca1 105.95(4) . 1_565
O1 Co2 Ca1 40.12(4) 1_565 1_565
Co1 Co2 Ca1 61.340(9) 1_565 1_565
Te2 Co2 Ca1 71.976(7) . 1_565
O6 Co2 Ca1 97.96(4) 5_665 .
O5 Co2 Ca1 137.03(4) 1_565 .
O3 Co2 Ca1 123.40(4) 1_565 .
O2 Co2 Ca1 45.98(4) . .
O4 Co2 Ca1 40.86(4) . .
O1 Co2 Ca1 87.52(4) 1_565 .
Co1 Co2 Ca1 136.200(11) 1_565 .
Te2 Co2 Ca1 60.332(6) . .
Ca1 Co2 Ca1 97.529(7) 1_565 .
Te2 O1 Co2 98.14(6) 1_545 1_545
Te2 O1 Ca1 139.07(7) 1_545 .
Co2 O1 Ca1 101.02(6) 1_545 .
Te2 O1 Co1 126.75(7) 1_545 .
Co2 O1 Co1 80.40(5) 1_545 .
Ca1 O1 Co1 92.10(5) . .
Te2 O2 Co2 137.66(8) 2_655 .
Te2 O2 Ca1 97.68(6) 2_655 .
Co2 O2 Ca1 97.87(6) . .
Te1 O3 Co1 136.94(8) 5_655 .
Te1 O3 Co2 125.31(8) 5_655 1_545
Co1 O3 Co2 91.79(6) . 1_545
Te2 O4 Co1 135.94(8) . .
Te2 O4 Co2 99.95(6) . .
Co1 O4 Co2 111.75(6) . .
Te2 O4 Ca1 103.42(6) . .
Co1 O4 Ca1 98.68(6) . .
Co2 O4 Ca1 102.68(6) . .
Te1 O5 Co2 127.13(8) . 1_545
Te1 O5 Co1 121.29(7) . .
Co2 O5 Co1 83.54(5) 1_545 .
Te1 O5 Ca1 124.63(7) . .
Co2 O5 Ca1 100.10(6) 1_545 .
Co1 O5 Ca1 87.29(5) . .
Te1 O6 Co2 116.74(7) 5_665 5_665
Te1 O6 Co1 120.84(7) 5_665 .
Co2 O6 Co1 122.01(7) 5_665 .

loop_
_geom_bond_atom_site_label_1
_geom_bond_atom_site_label_2
_geom_bond_distance
_geom_bond_site_symmetry_2
Te1 O3 1.8670(15) 5_655
Te1 O5 1.8743(15) .
Te1 O6 1.8802(14) 5_665
Te2 O2 1.8563(15) 2_655
Te2 O1 1.8636(15) 1_565
Te2 O4 1.8980(14) .
Te2 Co2 3.1179(3) .
Te2 Ca1 3.3765(4) .
Ca1 O1 2.3106(15) 2_655
Ca1 O1 2.3106(15) .
Ca1 O4 2.3864(15) 2_655
Ca1 O4 2.3864(14) .
Ca1 O5 2.4935(14) 2_655
Ca1 O5 2.4936(14) .
Ca1 O2 2.5831(16) 2_655
Ca1 O2 2.5832(16) .
Ca1 Co1 3.3376(3) 2_655
Ca1 Co1 3.3376(3) .
Co1 O3 1.9990(15) .
Co1 O4 2.0006(14) .
Co1 O6 2.0718(14) .
Co1 O1 2.3254(14) .
Co1 O5 2.3396(15) .
Co1 Cl1 2.4488(6) .
Co1 Co2 2.9536(4) 1_545
Co2 O6 2.0452(14) 5_665
Co2 O5 2.0849(15) 1_565
Co2 O3 2.1127(15) 1_565
Co2 O2 2.1194(15) .
Co2 O4 2.1672(14) .
Co2 O1 2.2496(15) 1_565
